data_7127078
loop_
_publ_author_name
'Cao, Liling'
'Luo, Min'
'Lin, Chensheng'
'Zhou, Yuqiao'
'Zhao, Dan'
'Yan, Tao'
'Ye, Ning'

_publ_section_title
;
 From centrosymmetric to noncentrosymmetric: intriguing structure
 evolution in d<sup>10</sup>-transition metal iodate fluorides.
;
_journal_issue 73
_journal_name_full 'Chemical communications (Cambridge, England)'
_journal_page_first 10734
_journal_page_last 10737
_journal_paper_doi 10.1039/d0cc02532a
_journal_volume 56
_journal_year 2020
_chemical_formula_moiety 'F I O3 Zn'
_chemical_formula_sum 'F I O3 Zn'
_chemical_formula_weight 259.27
_space_group_crystal_system monoclinic
_space_group_IT_number 14
_space_group_name_Hall '-P 2yn'
_space_group_name_H-M_alt 'P 1 21/n 1'
_atom_sites_solution_primary dual
_audit_creation_method SHELXL-2018/3
_audit_update_record
;
2020-07-27 deposited with the CCDC.	2020-07-30 downloaded from the CCDC.
;
_cell_angle_alpha 90
_cell_angle_beta 95.943(3)
_cell_angle_gamma 90
_cell_formula_units_Z 4
_cell_length_a 5.0197(4)
_cell_length_b 5.2136(4)
_cell_length_c 12.4572(10)
_cell_measurement_reflns_used 7255
_cell_measurement_temperature 140(2)
_cell_measurement_theta_max 27.48
_cell_measurement_theta_min 3.29
_cell_volume 324.26(4)
_computing_cell_refinement 'Bruker SAINT'
_computing_data_collection 'Bruker APEX3'
_computing_data_reduction 'Bruker SAINT'
_computing_molecular_graphics 'Bruker SHELXTL'
_computing_publication_material 'Bruker SHELXTL'
_computing_structure_refinement 'SHELXL-2018/3 (Sheldrick, 2018)'
_computing_structure_solution 'SHELXT (Sheldrick 2008)'
_diffrn_ambient_temperature 140(2)
_diffrn_measured_fraction_theta_full 1.000
_diffrn_measured_fraction_theta_max 0.997
_diffrn_measurement_device_type 'Bruker D8 Venture Photon II'
_diffrn_measurement_method '\f and \w scans'
_diffrn_radiation_type MoK\a
_diffrn_radiation_wavelength 0.71073
_diffrn_reflns_av_R_equivalents 0.0517
_diffrn_reflns_av_unetI/netI 0.0234
_diffrn_reflns_Laue_measured_fraction_full 1.000
_diffrn_reflns_Laue_measured_fraction_max 0.997
_diffrn_reflns_limit_h_max 6
_diffrn_reflns_limit_h_min -6
_diffrn_reflns_limit_k_max 6
_diffrn_reflns_limit_k_min -6
_diffrn_reflns_limit_l_max 16
_diffrn_reflns_limit_l_min -16
_diffrn_reflns_number 8172
_diffrn_reflns_point_group_measured_fraction_full 1.000
_diffrn_reflns_point_group_measured_fraction_max 0.997
_diffrn_reflns_theta_full 25.242
_diffrn_reflns_theta_max 27.523
_diffrn_reflns_theta_min 3.288
_exptl_absorpt_coefficient_mu 16.948
_exptl_absorpt_correction_T_max 0.3222
_exptl_absorpt_correction_T_min 0.2022
_exptl_absorpt_correction_type numerical
_exptl_absorpt_process_details 'SADABS (Krause et al., 2015)'
_exptl_crystal_colour colourless
_exptl_crystal_density_diffrn 5.311
_exptl_crystal_description block
_exptl_crystal_F_000 464
_exptl_crystal_size_max 0.143
_exptl_crystal_size_mid 0.140
_exptl_crystal_size_min 0.108
_refine_diff_density_max 0.948
_refine_diff_density_min -2.035
_refine_diff_density_rms 0.351
_refine_ls_extinction_method none
_refine_ls_goodness_of_fit_ref 1.290
_refine_ls_hydrogen_treatment undef
_refine_ls_matrix_type full
_refine_ls_number_parameters 43
_refine_ls_number_reflns 748
_refine_ls_number_restraints 0
_refine_ls_restrained_S_all 1.290
_refine_ls_R_factor_all 0.0233
_refine_ls_R_factor_gt 0.0229
_refine_ls_shift/su_max 0.000
_refine_ls_shift/su_mean 0.000
_refine_ls_structure_factor_coef Fsqd
_refine_ls_weighting_details 'w=1/[\s^2^(Fo^2^)+(0.0191P)^2^+2.4413P] where P=(Fo^2^+2Fc^2^)/3'
_refine_ls_weighting_scheme calc
_refine_ls_wR_factor_gt 0.0562
_refine_ls_wR_factor_ref 0.0565
_reflns_Friedel_coverage 0.000
_reflns_number_gt 736
_reflns_number_total 748
_reflns_threshold_expression 'I > 2\s(I)'
_cod_data_source_file d0cc02532a2.cif
_cod_data_source_block yen002
_cod_depositor_comments 'Adding full bibliography for 7127078--7127079.cif.'
_cod_original_sg_symbol_H-M 'P 21/n'
_cod_database_code 7127078
_shelx_shelxl_version_number 2018/3
_shelx_space_group_comment
; 
The symmetry employed for this shelxl refinement is uniquely defined 
by the following loop, which should always be used as a source of 
symmetry information in preference to the above space-group names. 
They are only intended as comments. 
;
_shelx_estimated_absorpt_t_min 0.195
_shelx_estimated_absorpt_t_max 0.262
_exptl_absorpt_special_details
; 
 The numerical absorption corrections were used for sets with
 transmission factors of 0.195 - 0.262 by SADABS (version
 2016/2). The Rint value has dropped from 0.1563 before absorption
 correction to 0.0517 after absorption correction.
;

loop_
_space_group_symop_operation_xyz
'x, y, z'
'-x+1/2, y+1/2, -z+1/2'
'-x, -y, -z'
'x-1/2, -y-1/2, z-1/2'

loop_
_atom_site_label
_atom_site_type_symbol
_atom_site_fract_x
_atom_site_fract_y
_atom_site_fract_z
_atom_site_U_iso_or_equiv
_atom_site_adp_type
_atom_site_occupancy
_atom_site_site_symmetry_order
_atom_site_calc_flag
_atom_site_refinement_flags_posn
_atom_site_refinement_flags_adp
_atom_site_refinement_flags_occupancy
_atom_site_disorder_assembly
_atom_site_disorder_group
I I 0.01570(6) 0.68334(6) 0.33095(2) 0.00441(13) Uani 1 1 d . . . . .
Zn Zn 0.52963(11) 0.24363(12) 0.43413(5) 0.00555(16) Uani 1 1 d . . . . .
F F 0.7341(6) -0.0777(6) 0.4748(2) 0.0085(6) Uani 1 1 d . . . . .
O1 O 0.1504(7) 0.5871(7) 0.2073(3) 0.0079(4) Uani 1 1 d . . . . .
O2 O 0.2830(7) 0.5667(7) 0.4295(3) 0.0079(4) Uani 1 1 d . . . . .
O3 O -0.2125(7) 0.4169(7) 0.3335(3) 0.0079(4) Uani 1 1 d . . . . .

loop_
_atom_site_aniso_label
_atom_site_aniso_U_11
_atom_site_aniso_U_22
_atom_site_aniso_U_33
_atom_site_aniso_U_23
_atom_site_aniso_U_13
_atom_site_aniso_U_12
I 0.00392(18) 0.00597(19) 0.00313(19) 0.00025(10) -0.00065(12) -0.00014(10)
Zn 0.0063(3) 0.0058(3) 0.0043(3) 0.0002(2) -0.0006(2) -0.0004(2)
F 0.0073(13) 0.0094(15) 0.0089(14) 0.0011(12) 0.0006(11) 0.0012(11)
O1 0.0084(9) 0.0098(10) 0.0052(10) -0.0005(8) -0.0014(8) -0.0002(8)
O2 0.0084(9) 0.0098(10) 0.0052(10) -0.0005(8) -0.0014(8) -0.0002(8)
O3 0.0084(9) 0.0098(10) 0.0052(10) -0.0005(8) -0.0014(8) -0.0002(8)

loop_
_atom_type_symbol
_atom_type_description
_atom_type_scat_dispersion_real
_atom_type_scat_dispersion_imag
_atom_type_scat_source
O O 0.0106 0.0060 'International Tables Vol C Tables 4.2.6.8 and 6.1.1.4'
F F 0.0171 0.0103 'International Tables Vol C Tables 4.2.6.8 and 6.1.1.4'
Zn Zn 0.2839 1.4301 'International Tables Vol C Tables 4.2.6.8 and 6.1.1.4'
I I -0.4742 1.8119 'International Tables Vol C Tables 4.2.6.8 and 6.1.1.4'

loop_
_geom_angle_atom_site_label_1
_geom_angle_atom_site_label_2
_geom_angle_atom_site_label_3
_geom_angle
_geom_angle_site_symmetry_1
_geom_angle_site_symmetry_3
_geom_angle_publ_flag
O3 I O1 95.45(17) . . ?
O3 I O2 98.95(16) . . ?
O1 I O2 99.56(16) . . ?
F Zn F 81.28(13) . 3_656 ?
F Zn O1 93.04(14) . 2_545 ?
F Zn O1 93.18(14) 3_656 2_545 ?
F Zn O2 165.69(14) . . ?
F Zn O2 86.55(13) 3_656 . ?
O1 Zn O2 95.14(14) 2_545 . ?
F Zn O3 100.35(13) . 1_655 ?
F Zn O3 177.15(13) 3_656 1_655 ?
O1 Zn O3 84.42(14) 2_545 1_655 ?
O2 Zn O3 92.12(14) . 1_655 ?
F Zn O2 90.81(14) . 3_666 ?
F Zn O2 90.70(14) 3_656 3_666 ?
O1 Zn O2 174.91(15) 2_545 3_666 ?
O2 Zn O2 81.79(15) . 3_666 ?
O3 Zn O2 91.61(14) 1_655 3_666 ?
F Zn Zn 40.91(9) . 3_656 ?
F Zn Zn 40.37(9) 3_656 3_656 ?
O1 Zn Zn 94.10(11) 2_545 3_656 ?
O2 Zn Zn 126.52(11) . 3_656 ?
O3 Zn Zn 141.22(11) 1_655 3_656 ?
O2 Zn Zn 91.00(10) 3_666 3_656 ?
Zn F Zn 98.72(13) . 3_656 ?
I O1 Zn 116.51(19) . 2 ?
I O2 Zn 132.8(2) . . ?
I O2 Zn 128.5(2) . 3_666 ?
Zn O2 Zn 98.22(15) . 3_666 ?
I O3 Zn 140.8(2) . 1_455 ?

loop_
_geom_bond_atom_site_label_1
_geom_bond_atom_site_label_2
_geom_bond_distance
_geom_bond_site_symmetry_2
_geom_bond_publ_flag
I O3 1.803(4) . ?
I O1 1.815(4) . ?
I O2 1.827(4) . ?
Zn F 2.002(3) . ?
Zn F 2.025(3) 3_656 ?
Zn O1 2.064(4) 2_545 ?
Zn O2 2.088(4) . ?
Zn O3 2.097(4) 1_655 ?
Zn O2 2.102(4) 3_666 ?
Zn Zn 3.0556(12) 3_656 ?

loop_
_geom_torsion_atom_site_label_1
_geom_torsion_atom_site_label_2
_geom_torsion_atom_site_label_3
_geom_torsion_atom_site_label_4
_geom_torsion
_geom_torsion_site_symmetry_1
_geom_torsion_site_symmetry_2
_geom_torsion_site_symmetry_3
_geom_torsion_site_symmetry_4
_geom_torsion_publ_flag
O3 I O1 Zn 93.5(2) . . . 2 ?
O2 I O1 Zn -166.44(19) . . . 2 ?
O3 I O2 Zn 61.0(3) . . . . ?
O1 I O2 Zn -36.1(3) . . . . ?
O3 I O2 Zn -128.7(2) . . . 3_666 ?
O1 I O2 Zn 134.1(2) . . . 3_666 ?
O1 I O3 Zn 171.0(3) . . . 1_455 ?
O2 I O3 Zn 70.4(3) . . . 1_455 ?
